data_7005975
loop_
_publ_author_name
'Chong, Siew Huay'
'Henderson, William'
'Hor, T. S. Andy'

_publ_section_title
;
 Stable diplatinum complexes with functional thiolato bridges from
 dialkylation of [Pt2(mu-S)2(P-P)2] [P-P=2 x PPh3, Ph2P(CH2)3PPh2].
;
_journal_issue 36
_journal_name_full 'Dalton transactions (Cambridge, England : 2003)'
_journal_page_first 4008
_journal_page_last 4016
_journal_paper_doi 10.1039/b707526j
_journal_year 2007
_chemical_formula_sum 'C72 H74 Cl8 F12 P6 Pt2 S2'
_chemical_formula_weight 2091.03
_chemical_name_systematic
;
?
;
_space_group_IT_number 2
_symmetry_cell_setting triclinic
_symmetry_space_group_name_Hall '-P 1'
_symmetry_space_group_name_H-M 'P -1'
_atom_sites_solution_hydrogens geom
_atom_sites_solution_primary direct
_atom_sites_solution_secondary difmap
_audit_creation_method SHELXL-97
_cell_angle_alpha 112.135(2)
_cell_angle_beta 101.057(2)
_cell_angle_gamma 94.877(2)
_cell_formula_units_Z 4
_cell_length_a 13.5578(11)
_cell_length_b 24.083(2)
_cell_length_c 27.457(2)
_cell_measurement_reflns_used 8444
_cell_measurement_temperature 223(2)
_cell_measurement_theta_max 22.08
_cell_measurement_theta_min 2.19
_cell_volume 8027.3(11)
_computing_cell_refinement 'Bruker SMART'
_computing_data_collection 'Bruker SMART'
_computing_data_reduction 'Bruker SAINT'
_computing_molecular_graphics 'Bruker SHELXTL'
_computing_publication_material 'Bruker SHELXTL'
_computing_structure_refinement 'SHELXL-97 (Sheldrick, 1997)'
_computing_structure_solution 'SHELXS-97 (Sheldrick, 1990)'
_diffrn_ambient_temperature 223(2)
_diffrn_measured_fraction_theta_full 0.998
_diffrn_measured_fraction_theta_max 0.998
_diffrn_measurement_device_type 'CCD area detector'
_diffrn_measurement_method 'phi and omega scans'
_diffrn_radiation_monochromator graphite
_diffrn_radiation_source 'fine-focus sealed tube'
_diffrn_radiation_type MoK\a
_diffrn_radiation_wavelength 0.71073
_diffrn_reflns_av_R_equivalents 0.0897
_diffrn_reflns_av_sigmaI/netI 0.1090
_diffrn_reflns_limit_h_max 17
_diffrn_reflns_limit_h_min -17
_diffrn_reflns_limit_k_max 31
_diffrn_reflns_limit_k_min -31
_diffrn_reflns_limit_l_max 35
_diffrn_reflns_limit_l_min -35
_diffrn_reflns_number 105933
_diffrn_reflns_theta_full 27.50
_diffrn_reflns_theta_max 27.50
_diffrn_reflns_theta_min 1.47
_exptl_absorpt_coefficient_mu 3.988
_exptl_absorpt_correction_T_max 0.6052
_exptl_absorpt_correction_T_min 0.2984
_exptl_absorpt_correction_type 'Sadabs, (Sheldrick 2001)'
_exptl_crystal_colour COLOURLESS
_exptl_crystal_density_diffrn 1.730
_exptl_crystal_density_meas 0
_exptl_crystal_density_method 'not measured'
_exptl_crystal_description BLOCK
_exptl_crystal_F_000 4112
_exptl_crystal_size_max 0.40
_exptl_crystal_size_mid 0.36
_exptl_crystal_size_min 0.14
_refine_diff_density_max 5.712
_refine_diff_density_min -2.600
_refine_diff_density_rms 0.216
_refine_ls_extinction_method none
_refine_ls_goodness_of_fit_ref 1.046
_refine_ls_hydrogen_treatment constr
_refine_ls_matrix_type full
_refine_ls_number_parameters 1870
_refine_ls_number_reflns 36846
_refine_ls_number_restraints 22
_refine_ls_restrained_S_all 1.049
_refine_ls_R_factor_all 0.1350
_refine_ls_R_factor_gt 0.0814
_refine_ls_shift/su_max 0.002
_refine_ls_shift/su_mean 0.000
_refine_ls_structure_factor_coef Fsqd
_refine_ls_weighting_details 'calc w=1/[\s^2^(Fo^2^)+(0.1260P)^2^+0.0000P] where P=(Fo^2^+2Fc^2^)/3'
_refine_ls_weighting_scheme calc
_refine_ls_wR_factor_gt 0.2158
_refine_ls_wR_factor_ref 0.2439
_reflns_number_gt 21540
_reflns_number_total 36846
_reflns_threshold_expression >2sigma(I)
_cod_data_source_file b707526j.txt
_cod_data_source_block 6191
_cod_depositor_comments
;
The following automatic conversions were performed:
'_symmetry_cell_setting' value 'Triclinic' changed to 'triclinic'
according to '/home/saulius/struct/CIF-dictionaries/cif_core.dic'
dictionary named 'cif_core.dic' version 2.4.1 from 2010-06-29.

Automatic conversion script
Id: cif_fix_enum 1527 2010-12-29 10:47:43Z saulius 

The following automatic conversions were performed:

'_refine_ls_hydrogen_treatment' value 'contr' was replaced with the
value 'constr' as specified in the replacement file
'src/cod-tools/trunk/data/replacement-values/replacement_values.lst'.

Automatic conversion script
Id: cif_fix_values 5376 2017-05-30 11:51:03Z andrius 
;
_cod_original_cell_volume 8027.4(11)
_cod_original_sg_symbol_H-M P-1
_cod_database_code 7005975

loop_
_symmetry_equiv_pos_as_xyz
'x, y, z'
'-x, -y, -z'

loop_
_atom_site_label
_atom_site_type_symbol
_atom_site_fract_x
_atom_site_fract_y
_atom_site_fract_z
_atom_site_U_iso_or_equiv
_atom_site_adp_type
_atom_site_occupancy
_atom_site_symmetry_multiplicity
_atom_site_calc_flag
_atom_site_refinement_flags
_atom_site_disorder_assembly
_atom_site_disorder_group
Pt1 Pt 0.73938(3) 0.207724(17) -0.007009(17) 0.03705(12) Uani 1 1 d . . .
Pt2 Pt 0.75902(3) 0.358386(17) 0.052701(16) 0.03643(12) Uani 1 1 d . . .
Pt3 Pt 0.28301(3) 0.803060(17) 0.523526(17) 0.03771(12) Uani 1 1 d . . .
Pt4 Pt 0.25535(3) 0.652289(17) 0.455100(17) 0.03759(12) Uani 1 1 d . . .
P1 P 0.5966(2) 0.13905(13) -0.06215(12) 0.0457(7) Uani 1 1 d . . .
P2 P 0.7867(2) 0.14109(12) 0.03069(12) 0.0431(7) Uani 1 1 d . . .
P3 P 0.6409(2) 0.41652(13) 0.04125(13) 0.0448(7) Uani 1 1 d . . .
P4 P 0.8324(2) 0.42178(13) 0.14028(12) 0.0445(7) Uani 1 1 d . . .
P5 P 0.4246(2) 0.86973(13) 0.58401(12) 0.0425(7) Uani 1 1 d . . .
P6 P 0.2432(3) 0.87530(13) 0.49200(13) 0.0495(8) Uani 1 1 d . . .
P7 P 0.3712(2) 0.59105(13) 0.46120(13) 0.0464(7) Uani 1 1 d . . .
P8 P 0.1774(2) 0.59393(12) 0.36694(12) 0.0443(7) Uani 1 1 d . . .
S1 S 0.6886(2) 0.28426(12) -0.03599(11) 0.0412(6) Uani 1 1 d . . .
S2 S 0.8695(2) 0.28812(11) 0.05737(11) 0.0392(6) Uani 1 1 d . . .
S3 S 0.3311(2) 0.72162(11) 0.54619(11) 0.0399(6) Uani 1 1 d . . .
S4 S 0.1498(2) 0.72625(11) 0.45663(11) 0.0410(6) Uani 1 1 d . . .
C1 C 0.7742(11) 0.2967(6) -0.0766(5) 0.068(4) Uani 1 1 d . . .
H1A H 0.7786 0.3387 -0.0737 0.082 Uiso 1 1 calc R . .
H1B H 0.8427 0.2911 -0.0621 0.082 Uiso 1 1 calc R . .
C2 C 0.7381(10) 0.2540(6) -0.1350(5) 0.054(3) Uani 1 1 d . . .
C3 C 0.6444(11) 0.2497(7) -0.1663(5) 0.069(4) Uani 1 1 d . . .
H3 H 0.5994 0.2743 -0.1503 0.082 Uiso 1 1 calc R . .
C4 C 0.6132(13) 0.2122(8) -0.2190(6) 0.083(5) Uani 1 1 d . . .
H4 H 0.5472 0.2104 -0.2387 0.099 Uiso 1 1 calc R . .
C5 C 0.6755(13) 0.1774(8) -0.2435(6) 0.081(5) Uani 1 1 d . . .
H5 H 0.6540 0.1507 -0.2803 0.098 Uiso 1 1 calc R . .
C6 C 0.7663(16) 0.1812(11) -0.2156(7) 0.147(11) Uani 1 1 d . . .
H6 H 0.8118 0.1586 -0.2332 0.177 Uiso 1 1 calc R . .
C7 C 0.7979(12) 0.2167(10) -0.1620(6) 0.121(8) Uani 1 1 d . . .
H7 H 0.8626 0.2156 -0.1428 0.145 Uiso 1 1 calc R . .
C8 C 0.9750(9) 0.3091(5) 0.0313(5) 0.052(3) Uani 1 1 d . . .
H8A H 0.9467 0.3152 -0.0015 0.063 Uiso 1 1 calc R . .
H8B H 1.0157 0.3478 0.0583 0.063 Uiso 1 1 calc R . .
C9 C 1.0433(8) 0.2630(5) 0.0183(4) 0.044(3) Uani 1 1 d . . .
C10 C 1.1044(9) 0.2517(5) 0.0586(5) 0.056(3) Uani 1 1 d . . .
H10 H 1.1018 0.2730 0.0948 0.067 Uiso 1 1 calc R . .
C11 C 1.1695(10) 0.2100(6) 0.0472(6) 0.063(4) Uani 1 1 d . . .
H11 H 1.2075 0.2018 0.0754 0.076 Uiso 1 1 calc R . .
C12 C 1.1791(11) 0.1809(6) -0.0037(7) 0.073(4) Uani 1 1 d . . .
H12 H 1.2255 0.1538 -0.0114 0.088 Uiso 1 1 calc R . .
C13 C 1.1166(13) 0.1925(7) -0.0455(7) 0.085(5) Uani 1 1 d . . .
H13 H 1.1204 0.1721 -0.0816 0.102 Uiso 1 1 calc R . .
C14 C 1.0528(11) 0.2320(7) -0.0340(6) 0.075(4) Uani 1 1 d . . .
H14 H 1.0128 0.2392 -0.0624 0.089 Uiso 1 1 calc R . .
C15 C 0.5318(9) 0.1025(5) -0.0272(5) 0.058(3) Uani 1 1 d . . .
H15A H 0.5106 0.1340 0.0017 0.069 Uiso 1 1 calc R . .
H15B H 0.4698 0.0755 -0.0529 0.069 Uiso 1 1 calc R . .
C16 C 0.5933(9) 0.0657(5) -0.0026(5) 0.057(3) Uani 1 1 d . . .
H16A H 0.6204 0.0368 -0.0306 0.069 Uiso 1 1 calc R . .
H16B H 0.5476 0.0422 0.0091 0.069 Uiso 1 1 calc R . .
C17 C 0.6817(8) 0.1040(5) 0.0456(4) 0.047(3) Uani 1 1 d . . .
H17A H 0.7084 0.0778 0.0631 0.056 Uiso 1 1 calc R . .
H17B H 0.6549 0.1354 0.0720 0.056 Uiso 1 1 calc R . .
C18 C 0.6771(9) 0.4985(5) 0.0832(5) 0.052(3) Uani 1 1 d . . .
H18A H 0.7313 0.5152 0.0710 0.063 Uiso 1 1 calc R . .
H18B H 0.6181 0.5180 0.0773 0.063 Uiso 1 1 calc R . .
C19 C 0.7140(10) 0.5151(5) 0.1441(5) 0.065(4) Uani 1 1 d . . .
H19A H 0.7156 0.5587 0.1639 0.078 Uiso 1 1 calc R . .
H19B H 0.6657 0.4928 0.1554 0.078 Uiso 1 1 calc R . .
C20 C 0.8197(10) 0.5003(5) 0.1587(5) 0.064(4) Uani 1 1 d . . .
H20A H 0.8460 0.5215 0.1980 0.076 Uiso 1 1 calc R . .
H20B H 0.8642 0.5176 0.1418 0.076 Uiso 1 1 calc R . .
C21 C 0.2542(10) 0.6979(5) 0.5860(5) 0.054(3) Uani 1 1 d . . .
H21A H 0.1817 0.6919 0.5685 0.065 Uiso 1 1 calc R . .
H21B H 0.2694 0.6587 0.5857 0.065 Uiso 1 1 calc R . .
C22 C 0.2733(9) 0.7425(5) 0.6429(5) 0.047(3) Uani 1 1 d . . .
C23 C 0.3611(10) 0.7493(6) 0.6781(5) 0.065(4) Uani 1 1 d . . .
H23 H 0.4111 0.7268 0.6656 0.078 Uiso 1 1 calc R . .
C24 C 0.3813(13) 0.7883(7) 0.7320(6) 0.080(4) Uani 1 1 d . . .
H24 H 0.4450 0.7935 0.7555 0.096 Uiso 1 1 calc R . .
C25 C 0.3076(15) 0.8188(7) 0.7507(6) 0.081(5) Uani 1 1 d . . .
H25 H 0.3191 0.8439 0.7877 0.098 Uiso 1 1 calc R . .
C26 C 0.2201(17) 0.8137(10) 0.7174(7) 0.115(8) Uani 1 1 d . . .
H26 H 0.1707 0.8365 0.7303 0.138 Uiso 1 1 calc R . .
C27 C 0.2008(11) 0.7748(8) 0.6633(6) 0.082(5) Uani 1 1 d . . .
H27 H 0.1372 0.7703 0.6401 0.099 Uiso 1 1 calc R . .
C28 C 0.0490(9) 0.7087(5) 0.4871(6) 0.061(3) Uani 1 1 d . . .
H28A H 0.0150 0.6664 0.4658 0.073 Uiso 1 1 calc R . .
H28B H 0.0799 0.7126 0.5238 0.073 Uiso 1 1 calc R . .
C29 C -0.0292(9) 0.7497(5) 0.4899(5) 0.051(3) Uani 1 1 d . . .
C30 C -0.0760(10) 0.7604(6) 0.4464(6) 0.068(4) Uani 1 1 d . . .
H30 H -0.0579 0.7427 0.4132 0.081 Uiso 1 1 calc R . .
C31 C -0.1487(11) 0.7964(7) 0.4506(7) 0.076(4) Uani 1 1 d . . .
H31 H -0.1790 0.8033 0.4200 0.091 Uiso 1 1 calc R . .
C32 C -0.1784(11) 0.8221(7) 0.4954(7) 0.080(5) Uani 1 1 d . . .
H32 H -0.2297 0.8461 0.4968 0.097 Uiso 1 1 calc R . .
C33 C -0.1304(12) 0.8126(7) 0.5426(7) 0.085(5) Uani 1 1 d . . .
H33 H -0.1506 0.8296 0.5753 0.101 Uiso 1 1 calc R . .
C34 C -0.0562(11) 0.7787(7) 0.5388(6) 0.073(4) Uani 1 1 d . . .
H34 H -0.0215 0.7744 0.5699 0.087 Uiso 1 1 calc R . .
C35 C 0.4939(9) 0.9120(5) 0.5552(5) 0.058(3) Uani 1 1 d . . .
H35A H 0.5563 0.9362 0.5824 0.069 Uiso 1 1 calc R . .
H35B H 0.5143 0.8829 0.5244 0.069 Uiso 1 1 calc R . .
C36 C 0.4362(9) 0.9542(6) 0.5362(5) 0.057(3) Uani 1 1 d . . .
H36A H 0.4841 0.9812 0.5289 0.068 Uiso 1 1 calc R . .
H36B H 0.4070 0.9795 0.5652 0.068 Uiso 1 1 calc R . .
C37 C 0.3502(10) 0.9198(6) 0.4848(5) 0.063(4) Uani 1 1 d . . .
H37A H 0.3796 0.8924 0.4569 0.075 Uiso 1 1 calc R . .
H37B H 0.3241 0.9495 0.4715 0.075 Uiso 1 1 calc R . .
C38 C 0.3349(11) 0.5104(5) 0.4138(5) 0.064(4) Uani 1 1 d . . .
H38A H 0.3949 0.4906 0.4161 0.077 Uiso 1 1 calc R . .
H38B H 0.2832 0.4905 0.4252 0.077 Uiso 1 1 calc R . .
C39 C 0.2929(11) 0.5002(6) 0.3545(6) 0.074(4) Uani 1 1 d . . .
H39A H 0.2927 0.4579 0.3310 0.089 Uiso 1 1 calc R . .
H39B H 0.3378 0.5264 0.3449 0.089 Uiso 1 1 calc R . .
C40 C 0.1839(10) 0.5142(5) 0.3445(5) 0.064(4) Uani 1 1 d . . .
H40A H 0.1441 0.4967 0.3631 0.077 Uiso 1 1 calc R . .
H40B H 0.1520 0.4942 0.3056 0.077 Uiso 1 1 calc R . .
C1A C 0.4954(8) 0.1723(5) -0.0897(5) 0.049(3) Uani 1 1 d . . .
C2A C 0.4715(12) 0.1590(6) -0.1443(6) 0.071(4) Uani 1 1 d . . .
H2A H 0.5046 0.1324 -0.1681 0.086 Uiso 1 1 calc R . .
C3A C 0.3961(14) 0.1869(8) -0.1626(7) 0.091(5) Uani 1 1 d . . .
H3A H 0.3824 0.1820 -0.1990 0.109 Uiso 1 1 calc R . .
C4A C 0.3396(12) 0.2222(8) -0.1287(8) 0.088(5) Uani 1 1 d . . .
H4A H 0.2853 0.2378 -0.1429 0.106 Uiso 1 1 calc R . .
C5A C 0.3638(11) 0.2333(7) -0.0759(6) 0.074(4) Uani 1 1 d . . .
H5A H 0.3286 0.2586 -0.0524 0.088 Uiso 1 1 calc R . .
C6A C 0.4418(9) 0.2073(6) -0.0554(5) 0.062(3) Uani 1 1 d . . .
H6A H 0.4572 0.2138 -0.0186 0.074 Uiso 1 1 calc R . .
C1B C 0.6208(9) 0.0789(5) -0.1189(5) 0.057(3) Uani 1 1 d . . .
C2B C 0.7051(13) 0.0877(8) -0.1373(7) 0.132(9) Uani 1 1 d . . .
H2B H 0.7519 0.1244 -0.1190 0.158 Uiso 1 1 calc R . .
C3B C 0.7215(15) 0.0425(11) -0.1829(9) 0.176(13) Uani 1 1 d . . .
H3B H 0.7782 0.0498 -0.1960 0.212 Uiso 1 1 calc R . .
C4B C 0.6579(13) -0.0118(8) -0.2089(7) 0.107(7) Uani 1 1 d . . .
H4B H 0.6726 -0.0429 -0.2382 0.128 Uiso 1 1 calc R . .
C5B C 0.5745(14) -0.0202(6) -0.1923(5) 0.084(5) Uani 1 1 d . . .
H5B H 0.5294 -0.0575 -0.2109 0.101 Uiso 1 1 calc R . .
C6B C 0.5504(11) 0.0261(5) -0.1463(5) 0.067(4) Uani 1 1 d . . .
H6B H 0.4897 0.0203 -0.1358 0.081 Uiso 1 1 calc R . .
C1C C 0.8446(10) 0.0807(5) -0.0110(5) 0.050(3) Uani 1 1 d . . .
C2C C 0.9025(13) 0.0952(6) -0.0419(7) 0.084(5) Uani 1 1 d . . .
H2C H 0.9080 0.1344 -0.0419 0.100 Uiso 1 1 calc R . .
C3C C 0.9523(15) 0.0533(8) -0.0727(8) 0.106(7) Uani 1 1 d . . .
H3C H 0.9979 0.0649 -0.0904 0.128 Uiso 1 1 calc R . .
C4C C 0.9352(13) -0.0057(7) -0.0777(7) 0.080(5) Uani 1 1 d . . .
H4C H 0.9602 -0.0360 -0.1031 0.096 Uiso 1 1 calc R . .
C5C C 0.8816(11) -0.0204(6) -0.0453(6) 0.070(4) Uani 1 1 d . . .
H5C H 0.8777 -0.0593 -0.0448 0.084 Uiso 1 1 calc R . .
C6C C 0.8322(10) 0.0233(5) -0.0129(5) 0.055(3) Uani 1 1 d . . .
H6C H 0.7909 0.0127 0.0072 0.066 Uiso 1 1 calc R . .
C1D C 0.8757(9) 0.1751(5) 0.0969(5) 0.046(3) Uani 1 1 d . . .
C2D C 0.9740(10) 0.1653(6) 0.1043(6) 0.063(4) Uani 1 1 d . . .
H2D H 0.9963 0.1404 0.0743 0.076 Uiso 1 1 calc R . .
C3D C 1.0437(11) 0.1914(7) 0.1561(7) 0.079(4) Uani 1 1 d . . .
H3D H 1.1105 0.1832 0.1617 0.095 Uiso 1 1 calc R . .
C4D C 1.0070(13) 0.2298(7) 0.1977(6) 0.080(5) Uani 1 1 d . . .
H4D H 1.0518 0.2499 0.2321 0.096 Uiso 1 1 calc R . .
C5D C 0.9120(13) 0.2396(6) 0.1913(6) 0.070(4) Uani 1 1 d . . .
H5D H 0.8900 0.2647 0.2213 0.084 Uiso 1 1 calc R . .
C6D C 0.8444(11) 0.2131(6) 0.1407(5) 0.059(3) Uani 1 1 d . . .
H6D H 0.7774 0.2211 0.1363 0.071 Uiso 1 1 calc R . .
C1E C 0.6087(9) 0.4129(5) -0.0267(5) 0.048(3) Uani 1 1 d . . .
C2E C 0.5139(9) 0.3827(6) -0.0632(5) 0.053(3) Uani 1 1 d . . .
H2E H 0.4632 0.3653 -0.0517 0.064 Uiso 1 1 calc R . .
C3E C 0.4953(11) 0.3785(6) -0.1148(5) 0.065(4) Uani 1 1 d . . .
H3E H 0.4328 0.3569 -0.1392 0.078 Uiso 1 1 calc R . .
C4E C 0.5675(13) 0.4058(7) -0.1320(6) 0.077(4) Uani 1 1 d . . .
H4E H 0.5532 0.4034 -0.1677 0.092 Uiso 1 1 calc R . .
C5E C 0.6576(13) 0.4357(7) -0.0979(6) 0.076(4) Uani 1 1 d . . .
H5E H 0.7058 0.4549 -0.1096 0.091 Uiso 1 1 calc R . .
C6E C 0.6803(10) 0.4383(6) -0.0461(6) 0.064(4) Uani 1 1 d . . .
H6E H 0.7453 0.4576 -0.0232 0.077 Uiso 1 1 calc R . .
C1F C 0.5199(9) 0.3946(5) 0.0536(5) 0.052(3) Uani 1 1 d . . .
C2F C 0.5058(10) 0.3427(6) 0.0649(5) 0.059(3) Uani 1 1 d . . .
H2F H 0.5591 0.3205 0.0671 0.071 Uiso 1 1 calc R . .
C3F C 0.4134(12) 0.3244(7) 0.0728(6) 0.076(4) Uani 1 1 d . . .
H3F H 0.4042 0.2904 0.0815 0.091 Uiso 1 1 calc R . .
C4F C 0.3307(12) 0.3572(7) 0.0678(7) 0.084(5) Uani 1 1 d . . .
H4F H 0.2681 0.3452 0.0740 0.101 Uiso 1 1 calc R . .
C5F C 0.3436(11) 0.4061(8) 0.0539(7) 0.084(5) Uani 1 1 d . . .
H5F H 0.2892 0.4264 0.0481 0.101 Uiso 1 1 calc R . .
C6F C 0.4401(12) 0.4246(7) 0.0487(7) 0.081(5) Uani 1 1 d . . .
H6F H 0.4505 0.4596 0.0415 0.097 Uiso 1 1 calc R . .
C1I C 0.7845(9) 0.3994(5) 0.1877(5) 0.055(3) Uani 1 1 d . . .
C2I C 0.8229(13) 0.4322(7) 0.2440(5) 0.086(5) Uani 1 1 d . . .
H2I H 0.8689 0.4690 0.2570 0.103 Uiso 1 1 calc R . .
C3I C 0.7939(18) 0.4112(9) 0.2803(8) 0.123(8) Uani 1 1 d . . .
H3I H 0.8234 0.4318 0.3177 0.148 Uiso 1 1 calc R . .
C4I C 0.7202(14) 0.3590(7) 0.2607(8) 0.092(5) Uani 1 1 d . . .
H4I H 0.6940 0.3468 0.2852 0.111 Uiso 1 1 calc R . .
C5I C 0.6861(11) 0.3258(7) 0.2072(6) 0.072(4) Uani 1 1 d . . .
H5I H 0.6393 0.2894 0.1947 0.086 Uiso 1 1 calc R . .
C6I C 0.7187(9) 0.3442(6) 0.1707(6) 0.059(3) Uani 1 1 d . . .
H6I H 0.6963 0.3194 0.1335 0.071 Uiso 1 1 calc R . .
C1J C 0.9684(8) 0.4236(5) 0.1575(4) 0.043(3) Uani 1 1 d . . .
C2J C 1.0109(10) 0.3915(6) 0.1861(4) 0.055(3) Uani 1 1 d . . .
H2J H 0.9684 0.3705 0.1992 0.066 Uiso 1 1 calc R . .
C3J C 1.1133(11) 0.3892(6) 0.1959(6) 0.067(4) Uani 1 1 d . . .
H3J H 1.1410 0.3680 0.2164 0.081 Uiso 1 1 calc R . .
C4J C 1.1723(12) 0.4175(7) 0.1761(6) 0.081(5) Uani 1 1 d . . .
H4J H 1.2422 0.4153 0.1827 0.098 Uiso 1 1 calc R . .
C5J C 1.1376(10) 0.4495(6) 0.1465(6) 0.067(4) Uani 1 1 d . . .
H5J H 1.1818 0.4684 0.1326 0.081 Uiso 1 1 calc R . .
C6J C 1.0324(10) 0.4533(5) 0.1375(5) 0.055(3) Uani 1 1 d . . .
H6J H 1.0058 0.4757 0.1181 0.066 Uiso 1 1 calc R . .
C1K C 0.3928(10) 0.9271(5) 0.6419(5) 0.051(3) Uani 1 1 d . . .
C2K C 0.4535(12) 0.9841(5) 0.6681(5) 0.078(5) Uani 1 1 d . . .
H2K H 0.5116 0.9939 0.6571 0.093 Uiso 1 1 calc R . .
C3K C 0.4248(15) 1.0263(6) 0.7118(6) 0.093(6) Uani 1 1 d . . .
H3K H 0.4622 1.0661 0.7292 0.112 Uiso 1 1 calc R . .
C4K C 0.3463(13) 1.0115(7) 0.7291(6) 0.078(5) Uani 1 1 d . . .
H4K H 0.3304 1.0403 0.7595 0.094 Uiso 1 1 calc R . .
C5K C 0.2894(13) 0.9562(9) 0.7038(7) 0.108(7) Uani 1 1 d . . .
H5K H 0.2329 0.9465 0.7160 0.130 Uiso 1 1 calc R . .
C6K C 0.3131(11) 0.9131(7) 0.6595(6) 0.083(5) Uani 1 1 d . . .
H6K H 0.2732 0.8739 0.6420 0.099 Uiso 1 1 calc R . .
C1L C 0.5216(8) 0.8342(5) 0.6105(5) 0.047(3) Uani 1 1 d . . .
C2L C 0.5428(11) 0.8418(6) 0.6636(5) 0.059(3) Uani 1 1 d . . .
H2L H 0.5078 0.8668 0.6873 0.071 Uiso 1 1 calc R . .
C3L C 0.6154(13) 0.8132(7) 0.6827(6) 0.082(5) Uani 1 1 d . . .
H3L H 0.6276 0.8180 0.7190 0.099 Uiso 1 1 calc R . .
C4L C 0.6691(12) 0.7785(7) 0.6500(8) 0.091(5) Uani 1 1 d . . .
H4L H 0.7188 0.7596 0.6635 0.109 Uiso 1 1 calc R . .
C5L C 0.6498(11) 0.7710(7) 0.5960(7) 0.075(4) Uani 1 1 d . . .
H5L H 0.6864 0.7468 0.5728 0.090 Uiso 1 1 calc R . .
C6L C 0.5769(10) 0.7993(6) 0.5765(6) 0.064(4) Uani 1 1 d . . .
H6L H 0.5648 0.7948 0.5402 0.077 Uiso 1 1 calc R . .
C1M C 0.1779(10) 0.9284(5) 0.5326(5) 0.056(3) Uani 1 1 d . . .
C2M C 0.1892(13) 0.9885(7) 0.5371(8) 0.108(7) Uani 1 1 d . . .
H2M H 0.2340 1.0022 0.5202 0.129 Uiso 1 1 calc R . .
C3M C 0.1318(14) 1.0281(6) 0.5676(10) 0.127(9) Uani 1 1 d . . .
H3M H 0.1384 1.0686 0.5708 0.153 Uiso 1 1 calc R . .
C4M C 0.0674(12) 1.0091(6) 0.5926(7) 0.092(6) Uani 1 1 d . . .
H4M H 0.0322 1.0366 0.6142 0.110 Uiso 1 1 calc R . .
C5M C 0.0534(15) 0.9480(8) 0.5861(8) 0.105(6) Uani 1 1 d . . .
H5M H 0.0060 0.9334 0.6012 0.126 Uiso 1 1 calc R . .
C6M C 0.1111(12) 0.9103(6) 0.5571(6) 0.077(5) Uani 1 1 d . . .
H6M H 0.1041 0.8699 0.5540 0.093 Uiso 1 1 calc R . .
C1N C 0.1605(10) 0.8450(5) 0.4237(5) 0.057(3) Uani 1 1 d . . .
C2N C 0.0652(11) 0.8555(7) 0.4123(6) 0.070(4) Uani 1 1 d . . .
H2N H 0.0372 0.8786 0.4407 0.085 Uiso 1 1 calc R . .
C3N C 0.0066(14) 0.8326(7) 0.3592(7) 0.087(5) Uani 1 1 d . . .
H3N H -0.0583 0.8429 0.3517 0.104 Uiso 1 1 calc R . .
C4N C 0.0437(14) 0.7950(8) 0.3177(7) 0.086(5) Uani 1 1 d . . .
H4N H 0.0032 0.7765 0.2820 0.103 Uiso 1 1 calc R . .
C5N C 0.1403(15) 0.7857(7) 0.3301(6) 0.087(5) Uani 1 1 d . . .
H5N H 0.1676 0.7617 0.3018 0.105 Uiso 1 1 calc R . .
C6N C 0.1990(11) 0.8085(6) 0.3803(5) 0.063(3) Uani 1 1 d . . .
H6N H 0.2657 0.8003 0.3868 0.075 Uiso 1 1 calc R . .
C1O C 0.4929(9) 0.6174(5) 0.4527(5) 0.053(3) Uani 1 1 d . . .
C2O C 0.5091(10) 0.6704(6) 0.4447(5) 0.059(3) Uani 1 1 d . . .
H2O H 0.4558 0.6928 0.4434 0.071 Uiso 1 1 calc R . .
C3O C 0.6011(11) 0.6910(7) 0.4387(6) 0.074(4) Uani 1 1 d . . .
H3O H 0.6094 0.7257 0.4309 0.089 Uiso 1 1 calc R . .
C4O C 0.6838(11) 0.6602(7) 0.4441(6) 0.076(4) Uani 1 1 d . . .
H4O H 0.7485 0.6750 0.4418 0.092 Uiso 1 1 calc R . .
C5O C 0.6671(11) 0.6081(7) 0.4528(7) 0.081(5) Uani 1 1 d . . .
H5O H 0.7209 0.5866 0.4559 0.098 Uiso 1 1 calc R . .
C6O C 0.5734(10) 0.5868(7) 0.4570(6) 0.071(4) Uani 1 1 d . . .
H6O H 0.5639 0.5509 0.4628 0.085 Uiso 1 1 calc R . .
C1P C 0.3974(8) 0.5866(5) 0.5261(5) 0.047(3) Uani 1 1 d . . .
C2P C 0.4887(10) 0.6166(6) 0.5646(5) 0.060(3) Uani 1 1 d . . .
H2P H 0.5403 0.6366 0.5555 0.072 Uiso 1 1 calc R . .
C3P C 0.5040(12) 0.6173(7) 0.6156(6) 0.071(4) Uani 1 1 d . . .
H3P H 0.5640 0.6398 0.6420 0.086 Uiso 1 1 calc R . .
C4P C 0.4301(15) 0.5846(8) 0.6280(7) 0.084(5) Uani 1 1 d . . .
H4P H 0.4416 0.5838 0.6626 0.100 Uiso 1 1 calc R . .
C5P C 0.3447(14) 0.5548(7) 0.5919(7) 0.082(5) Uani 1 1 d . . .
H5P H 0.2956 0.5329 0.6009 0.099 Uiso 1 1 calc R . .
C6P C 0.3252(11) 0.5552(6) 0.5393(6) 0.066(4) Uani 1 1 d . . .
H6P H 0.2635 0.5341 0.5138 0.079 Uiso 1 1 calc R . .
C1Q C 0.0412(9) 0.5942(5) 0.3523(4) 0.048(3) Uani 1 1 d . . .
C2Q C -0.0176(10) 0.5655(6) 0.3741(5) 0.062(3) Uani 1 1 d . . .
H2Q H 0.0109 0.5447 0.3947 0.075 Uiso 1 1 calc R . .
C3Q C -0.1255(11) 0.5686(7) 0.3644(6) 0.076(4) Uani 1 1 d . . .
H3Q H -0.1689 0.5486 0.3778 0.091 Uiso 1 1 calc R . .
C4Q C -0.1638(12) 0.6006(8) 0.3358(7) 0.089(5) Uani 1 1 d . . .
H4Q H -0.2326 0.6053 0.3321 0.107 Uiso 1 1 calc R . .
C5Q C -0.1066(12) 0.6245(8) 0.3135(6) 0.080(5) Uani 1 1 d . . .
H5Q H -0.1367 0.6425 0.2907 0.096 Uiso 1 1 calc R . .
C6Q C -0.0026(10) 0.6245(6) 0.3222(5) 0.058(3) Uani 1 1 d . . .
H6Q H 0.0378 0.6448 0.3077 0.070 Uiso 1 1 calc R . .
C1R C 0.2255(10) 0.6174(5) 0.3203(5) 0.056(3) Uani 1 1 d . . .
C2R C 0.3008(10) 0.6701(5) 0.3388(6) 0.064(4) Uani 1 1 d . . .
H2R H 0.3274 0.6929 0.3762 0.077 Uiso 1 1 calc R . .
C3R C 0.3351(13) 0.6877(7) 0.3019(7) 0.084(5) Uani 1 1 d . . .
H3R H 0.3877 0.7214 0.3144 0.101 Uiso 1 1 calc R . .
C4R C 0.2947(16) 0.6575(7) 0.2478(7) 0.104(6) Uani 1 1 d . . .
H4R H 0.3204 0.6698 0.2233 0.125 Uiso 1 1 calc R . .
C5R C 0.2142(19) 0.6078(8) 0.2284(7) 0.128(9) Uani 1 1 d . . .
H5R H 0.1822 0.5887 0.1912 0.154 Uiso 1 1 calc R . .
C6R C 0.1836(13) 0.5878(7) 0.2637(6) 0.090(5) Uani 1 1 d . . .
H6R H 0.1327 0.5530 0.2503 0.108 Uiso 1 1 calc R . .
P9 P 0.3546(3) 0.29528(19) 0.21871(15) 0.0660(10) Uani 1 1 d . . .
F1 F 0.3711(12) 0.3628(5) 0.2461(6) 0.190(8) Uani 1 1 d . . .
F2 F 0.4450(10) 0.2941(6) 0.2613(4) 0.173(6) Uani 1 1 d . . .
F3 F 0.3346(12) 0.2233(5) 0.1903(6) 0.185(6) Uani 1 1 d . . .
F4 F 0.2643(10) 0.2934(6) 0.1750(4) 0.176(6) Uani 1 1 d . . .
F5 F 0.2826(10) 0.2901(7) 0.2554(6) 0.172(6) Uani 1 1 d . . .
F6 F 0.4248(12) 0.2934(11) 0.1823(8) 0.244(10) Uani 1 1 d . . .
P10 P 0.4415(3) 0.14278(16) 0.60557(15) 0.0604(9) Uani 1 1 d . . .
F7 F 0.4829(7) 0.1917(4) 0.6652(3) 0.109(3) Uani 1 1 d . . .
F8 F 0.3777(9) 0.1015(5) 0.6256(5) 0.133(4) Uani 1 1 d . . .
F9 F 0.4034(8) 0.0930(5) 0.5456(4) 0.116(4) Uani 1 1 d . . .
F10 F 0.5074(9) 0.1827(4) 0.5847(4) 0.116(4) Uani 1 1 d . . .
F11 F 0.3513(9) 0.1765(6) 0.5980(4) 0.156(5) Uani 1 1 d . . .
F12 F 0.5335(9) 0.1085(6) 0.6124(5) 0.134(4) Uani 1 1 d . . .
P11 P 0.2321(3) 0.00371(16) 0.86887(14) 0.0556(8) Uani 1 1 d . . .
F13 F 0.2711(8) 0.0350(5) 0.9318(4) 0.117(4) Uani 1 1 d . . .
F14 F 0.1618(7) -0.0470(5) 0.8746(4) 0.106(3) Uani 1 1 d . . .
F15 F 0.1946(9) -0.0249(6) 0.8068(4) 0.133(4) Uani 1 1 d . . .
F16 F 0.3011(7) 0.0557(4) 0.8631(4) 0.095(3) Uani 1 1 d . . .
F17 F 0.1399(8) 0.0373(5) 0.8718(5) 0.138(4) Uani 1 1 d . . .
F18 F 0.3230(8) -0.0298(5) 0.8683(6) 0.139(5) Uani 1 1 d . . .
P12 P 0.0000 0.5000 0.5000 0.094(2) Uani 1 2 d S . .
F19 F 0.0757(9) 0.4963(6) 0.4623(5) 0.127(4) Uani 1 1 d . . .
F20 F 0.0366(17) 0.5669(6) 0.5223(9) 0.242(11) Uani 1 1 d . . .
F21 F 0.0848(10) 0.4979(13) 0.5416(8) 0.258(12) Uani 1 1 d . . .
P13 P 1.0000 0.5000 1.0000 0.092(2) Uani 1 2 d S . .
F22 F 0.9133(9) 0.4999(12) 0.9567(8) 0.264(13) Uani 1 1 d . . .
F23 F 0.9683(16) 0.4331(6) 0.9815(9) 0.231(10) Uani 1 1 d . . .
F24 F 0.9253(8) 0.5063(6) 1.0381(5) 0.130(4) Uani 1 1 d . . .
C1S C 0.0227(12) 0.1018(11) 0.2449(6) 0.148(9) Uani 1 1 d D . .
H1S1 H -0.0234 0.0625 0.2295 0.178 Uiso 1 1 calc R . .
H1S2 H -0.0068 0.1272 0.2272 0.178 Uiso 1 1 calc R . .
Cl1A Cl 0.0273(8) 0.1349(8) 0.3107(3) 0.336(9) Uani 1 1 d D . .
Cl1B Cl 0.1320(7) 0.0902(6) 0.2300(4) 0.274(7) Uani 1 1 d D . .
C2S C 0.6740(17) 0.7289(8) 0.2854(9) 0.151(10) Uani 1 1 d D . .
H2S1 H 0.7138 0.7490 0.3231 0.182 Uiso 1 1 calc R . .
H2S2 H 0.6232 0.7539 0.2798 0.182 Uiso 1 1 calc R . .
Cl2A Cl 0.7538(5) 0.7250(4) 0.2433(3) 0.172(3) Uani 1 1 d D . .
Cl2B Cl 0.6140(5) 0.6606(4) 0.2751(3) 0.152(3) Uani 1 1 d D . .
C3S C 0.937(3) 0.9194(12) 0.2255(15) 0.45(4) Uani 1 1 d D . .
H3S1 H 0.9941 0.9530 0.2462 0.539 Uiso 1 1 calc R . .
H3S2 H 0.8908 0.9302 0.1995 0.539 Uiso 1 1 calc R . .
Cl3A Cl 0.9776(9) 0.8529(8) 0.1939(4) 0.352(10) Uani 1 1 d D . .
Cl3B Cl 0.8747(10) 0.9015(8) 0.2666(4) 0.354(10) Uani 1 1 d D . .
C4S C 0.4809(17) 0.1233(10) 0.1190(9) 0.180(14) Uani 1 1 d D . .
H4S1 H 0.5283 0.0954 0.1069 0.216 Uiso 1 1 calc R . .
H4S2 H 0.4824 0.1328 0.1571 0.216 Uiso 1 1 calc R . .
Cl4A Cl 0.3609(14) 0.0980(8) 0.0780(11) 0.60(2) Uani 1 1 d D . .
Cl4B Cl 0.5009(14) 0.1904(7) 0.1052(8) 0.439(11) Uani 1 1 d D . .
C5S C 0.9401(16) 0.6657(18) 0.1179(12) 0.25(2) Uani 1 1 d D . .
H5S1 H 0.9716 0.6393 0.0905 0.303 Uiso 1 1 calc R . .
H5S2 H 0.9636 0.7081 0.1247 0.303 Uiso 1 1 calc R . .
Cl5A Cl 0.8043(9) 0.6472(4) 0.0956(5) 0.255(5) Uani 1 1 d D . .
Cl5B Cl 0.9729(12) 0.6541(5) 0.1787(5) 0.324(8) Uani 1 1 d D . .
C6S C 0.245(2) 0.9568(7) 0.3615(7) 0.192(15) Uani 1 1 d D . .
H6S1 H 0.3107 0.9455 0.3724 0.231 Uiso 1 1 calc R . .
H6S2 H 0.1904 0.9211 0.3452 0.231 Uiso 1 1 calc R . .
Cl6A Cl 0.2165(7) 1.0189(5) 0.4140(4) 0.227(4) Uani 1 1 d D . .
Cl6B Cl 0.2481(10) 0.9978(9) 0.3227(5) 0.418(12) Uani 1 1 d D . .
C7SA C 0.463(3) 0.5288(13) 0.7535(7) 0.143 Uiso 0.60 1 d PD A 1
H7S1 H 0.4983 0.5667 0.7545 0.172 Uiso 0.60 1 calc PR A 1
H7S2 H 0.3955 0.5350 0.7595 0.172 Uiso 0.60 1 calc PR A 1
Cl7B Cl 0.4507(7) 0.4700(4) 0.6894(3) 0.115(3) Uani 0.60 1 d PD A 1
Cl7A Cl 0.5326(6) 0.5113(4) 0.8050(3) 0.104(2) Uani 0.60 1 d PD A 1
C7SB C 0.5266(17) 0.5297(15) 0.756(2) 0.140 Uiso 0.40 1 d PD B 2
H7S3 H 0.5492 0.5428 0.7295 0.168 Uiso 0.40 1 calc PR B 2
H7S4 H 0.5482 0.5643 0.7912 0.168 Uiso 0.40 1 calc PR B 2
Cl7C Cl 0.5894(9) 0.4722(6) 0.7598(6) 0.105(4) Uani 0.40 1 d PD B 2
Cl7D Cl 0.3936(9) 0.5137(8) 0.7381(7) 0.136(6) Uani 0.40 1 d PD B 2
C8SA C 0.045(3) 0.342(4) 0.374(3) 0.200 Uiso 0.50 1 d PD C 1
H8S1 H 0.0063 0.3707 0.3948 0.240 Uiso 0.50 1 calc PR C 1
H8S2 H 0.0049 0.3013 0.3571 0.240 Uiso 0.50 1 calc PR C 1
Cl8A Cl 0.162(3) 0.3445(17) 0.4141(14) 0.37(2) Uani 0.50 1 d PD C 1
Cl8B Cl 0.077(3) 0.3645(7) 0.3242(7) 0.283(18) Uani 0.50 1 d PD C 1
C8SB C 0.082(2) 0.355(4) 0.3945(19) 0.200 Uiso 0.50 1 d PD D 2
H8S3 H 0.0682 0.3197 0.4028 0.240 Uiso 0.50 1 calc PR D 2
H8S4 H 0.0854 0.3921 0.4268 0.240 Uiso 0.50 1 calc PR D 2
Cl8C Cl -0.0121(19) 0.352(2) 0.3407(12) 0.63(5) Uani 0.50 1 d PD D 2
Cl8D Cl 0.1950(15) 0.3564(7) 0.3740(16) 0.254(17) Uani 0.50 1 d PD D 2

loop_
_atom_site_aniso_label
_atom_site_aniso_U_11
_atom_site_aniso_U_22
_atom_site_aniso_U_33
_atom_site_aniso_U_23
_atom_site_aniso_U_13
_atom_site_aniso_U_12
Pt1 0.0416(2) 0.0238(2) 0.0407(2) 0.00716(17) 0.01339(18) -0.00062(17)
Pt2 0.0405(2) 0.0242(2) 0.0384(2) 0.00672(17) 0.00936(18) 0.00171(16)
Pt3 0.0461(2) 0.0259(2) 0.0408(2) 0.01009(17) 0.01676(19) 0.00599(17)
Pt4 0.0413(2) 0.0251(2) 0.0410(2) 0.00700(17) 0.01111(18) 0.00491(17)
P1 0.0463(17) 0.0297(14) 0.0489(17) 0.0047(13) 0.0123(14) -0.0057(12)
P2 0.0525(17) 0.0276(14) 0.0475(17) 0.0117(12) 0.0175(14) 0.0026(12)
P3 0.0462(17) 0.0345(15) 0.0578(19) 0.0201(14) 0.0178(15) 0.0090(13)
P4 0.0491(17) 0.0340(15) 0.0431(16) 0.0078(13) 0.0123(14) 0.0033(13)
P5 0.0509(17) 0.0319(14) 0.0422(16) 0.0105(12) 0.0176(13) 0.0020(13)
P6 0.0599(19) 0.0361(16) 0.061(2) 0.0216(15) 0.0263(16) 0.0158(14)
P7 0.0490(17) 0.0328(15) 0.0580(19) 0.0151(14) 0.0186(15) 0.0124(13)
P8 0.0495(17) 0.0277(14) 0.0442(16) 0.0039(12) 0.0105(14) -0.0001(12)
S1 0.0449(15) 0.0292(13) 0.0443(15) 0.0095(11) 0.0110(12) 0.0034(11)
S2 0.0406(14) 0.0257(12) 0.0499(16) 0.0134(11) 0.0128(12) 0.0025(11)
S3 0.0443(15) 0.0304(13) 0.0423(15) 0.0117(12) 0.0104(12) 0.0059(11)
S4 0.0458(15) 0.0278(13) 0.0444(15) 0.0094(11) 0.0094(12) 0.0090(11)
C1 0.078(10) 0.058(8) 0.069(9) 0.024(7) 0.030(8) -0.006(7)
C2 0.063(8) 0.054(7) 0.037(6) 0.012(6) 0.012(6) 0.001(6)
C3 0.085(10) 0.077(10) 0.051(8) 0.031(7) 0.010(7) 0.037(8)
C4 0.079(11) 0.100(13) 0.057(9) 0.030(9) -0.004(8) 0.012(10)
C5 0.086(12) 0.101(13) 0.043(8) 0.013(8) 0.020(8) 0.013(10)
C6 0.118(17) 0.20(2) 0.061(11) -0.024(13) 0.011(11) 0.092(17)
C7 0.057(10) 0.21(2) 0.057(10) 0.002(12) 0.012(8) 0.043(12)
C8 0.052(7) 0.036(6) 0.071(8) 0.025(6) 0.020(6) 0.004(5)
C9 0.045(6) 0.042(6) 0.037(6) 0.008(5) 0.010(5) 0.001(5)
C10 0.057(8) 0.044(7) 0.066(8) 0.022(6) 0.015(7) 0.009(6)
C11 0.053(8) 0.064(9) 0.075(10) 0.033(8) 0.009(7) 0.015(7)
C12 0.066(9) 0.056(9) 0.099(12) 0.021(8) 0.037(9) 0.028(7)
C13 0.094(12) 0.089(12) 0.078(11) 0.026(9) 0.037(9) 0.048(10)
C14 0.072(10) 0.096(12) 0.064(9) 0.033(9) 0.025(8) 0.035(9)
C15 0.046(7) 0.049(7) 0.077(9) 0.021(7) 0.025(6) -0.002(6)
C16 0.055(7) 0.042(7) 0.074(9) 0.022(7) 0.024(7) -0.003(6)
C17 0.058(7) 0.037(6) 0.052(7) 0.021(5) 0.022(6) 0.008(5)
C18 0.051(7) 0.028(6) 0.069(8) 0.008(6) 0.020(6) 0.006(5)
C19 0.078(9) 0.023(6) 0.081(10) 0.000(6) 0.034(8) 0.017(6)
C20 0.082(10) 0.037(7) 0.045(7) 0.002(5) -0.007(7) -0.009(6)
C21 0.075(9) 0.041(7) 0.056(7) 0.024(6) 0.031(7) 0.005(6)
C22 0.063(8) 0.044(7) 0.048(7) 0.024(6) 0.028(6) 0.016(6)
C23 0.060(8) 0.061(9) 0.064(9) 0.012(7) 0.011(7) 0.030(7)
C24 0.085(11) 0.079(11) 0.053(9) 0.012(8) 0.001(8) 0.007(9)
C25 0.121(15) 0.084(11) 0.053(9) 0.026(8) 0.052(10) 0.029(11)
C26 0.133(17) 0.16(2) 0.074(12) 0.034(13) 0.062(12) 0.089(16)
C27 0.063(9) 0.128(15) 0.060(9) 0.038(10) 0.014(7) 0.041(9)
C28 0.057(8) 0.046(7) 0.088(10) 0.028(7) 0.033(7) 0.009(6)
C29 0.042(6) 0.048(7) 0.054(7) 0.017(6) 0.002(6) 0.000(5)
C30 0.060(8) 0.053(8) 0.081(10) 0.019(7) 0.010(7) 0.015(7)
C31 0.061(9) 0.078(11) 0.086(11) 0.031(9) 0.010(8) 0.027(8)
C32 0.053(8) 0.076(11) 0.098(13) 0.017(10) 0.017(9) 0.026(8)
C33 0.081(11) 0.081(11) 0.082(11) 0.011(9) 0.039(9) 0.026(9)
C34 0.059(9) 0.099(12) 0.052(8) 0.018(8) 0.015(7) 0.030(8)
C35 0.063(8) 0.044(7) 0.057(8) 0.010(6) 0.024(6) -0.007(6)
C36 0.062(8) 0.058(8) 0.049(7) 0.022(6) 0.016(6) -0.007(6)
C37 0.089(10) 0.047(7) 0.074(9) 0.038(7) 0.038(8) 0.012(7)
C38 0.076(9) 0.033(6) 0.066(9) -0.001(6) 0.016(7) 0.014(6)
C39 0.072(10) 0.055(8) 0.082(10) 0.003(7) 0.040(8) 0.016(7)
C40 0.064(8) 0.048(7) 0.056(8) 0.009(6) -0.009(6) -0.013(6)
C1A 0.037(6) 0.037(6) 0.056(7) 0.015(5) -0.011(5) -0.006(5)
C2A 0.101(12) 0.062(9) 0.061(9) 0.029(7) 0.024(8) 0.038(8)
C3A 0.125(15) 0.080(12) 0.067(10) 0.036(9) 0.015(10) 0.011(11)
C4A 0.063(10) 0.079(12) 0.106(14) 0.030(11) -0.002(10) 0.009(8)
C5A 0.073(10) 0.069(10) 0.076(11) 0.019(8) 0.027(8) 0.024(8)
C6A 0.054(8) 0.070(9) 0.054(8) 0.020(7) 0.006(6) 0.011(7)
C1B 0.054(7) 0.035(6) 0.067(8) 0.001(6) 0.028(6) -0.006(5)
C2B 0.080(12) 0.098(13) 0.123(16) -0.058(11) 0.049(11) -0.034(10)
C3B 0.092(14) 0.16(2) 0.140(19) -0.085(16) 0.061(13) -0.045(14)
C4B 0.075(11) 0.081(12) 0.096(13) -0.036(10) 0.015(10) 0.018(10)
C5B 0.124(15) 0.033(7) 0.049(8) -0.015(6) -0.013(9) -0.002(8)
C6B 0.070(9) 0.039(7) 0.073(9) 0.006(6) 0.011(7) -0.005(6)
C1C 0.071(8) 0.039(6) 0.051(7) 0.022(6) 0.027(6) 0.020(6)
C2C 0.133(14) 0.043(8) 0.111(13) 0.041(8) 0.085(11) 0.032(8)
C3C 0.134(16) 0.076(12) 0.141(17) 0.037(11) 0.101(14) 0.059(12)
C4C 0.101(12) 0.051(9) 0.085(11) 0.010(8) 0.042(10) 0.031(8)
C5C 0.079(10) 0.030(7) 0.091(11) 0.014(7) 0.012(8) 0.020(7)
C6C 0.064(8) 0.038(6) 0.063(8) 0.025(6) 0.010(6) -0.001(6)
C1D 0.059(7) 0.034(6) 0.048(7) 0.023(5) 0.008(6) -0.001(5)
C2D 0.057(8) 0.047(7) 0.068(9) 0.009(6) 0.008(7) 0.002(6)
C3D 0.061(9) 0.075(11) 0.089(12) 0.035(9) -0.007(8) 0.000(8)
C4D 0.099(13) 0.071(11) 0.063(10) 0.033(9) 0.003(9) -0.005(9)
C5D 0.092(11) 0.064(9) 0.055(8) 0.025(7) 0.016(8) 0.018(8)
C6D 0.067(8) 0.055(8) 0.050(8) 0.014(6) 0.016(7) 0.004(7)
C1E 0.053(7) 0.035(6) 0.064(8) 0.024(6) 0.017(6) 0.019(5)
C2E 0.052(7) 0.057(8) 0.052(7) 0.024(6) 0.012(6) 0.009(6)
C3E 0.067(9) 0.061(9) 0.057(8) 0.020(7) -0.003(7) 0.018(7)
C4E 0.094(12) 0.083(11) 0.072(10) 0.044(9) 0.026(9) 0.037(10)
C5E 0.100(13) 0.076(10) 0.071(10) 0.045(9) 0.032(9) 0.014(9)
C6E 0.061(8) 0.054(8) 0.095(11) 0.042(8) 0.026(8) 0.018(7)
C1F 0.049(7) 0.045(7) 0.059(8) 0.015(6) 0.021(6) 0.007(6)
C2F 0.056(8) 0.057(8) 0.058(8) 0.018(7) 0.016(6) -0.003(6)
C3F 0.088(11) 0.076(10) 0.070(10) 0.036(8) 0.026(8) -0.007(9)
C4F 0.078(11) 0.065(10) 0.108(13) 0.022(9) 0.053(10) 0.001(8)
C5F 0.057(9) 0.090(12) 0.124(14) 0.049(11) 0.045(10) 0.030(8)
C6F 0.077(10) 0.075(10) 0.107(13) 0.040(10) 0.050(10) 0.016(9)
C1I 0.059(8) 0.039(6) 0.055(7) 0.004(6) 0.022(6) 0.001(6)
C2I 0.113(13) 0.077(10) 0.042(8) -0.003(7) 0.029(8) -0.016(9)
C3I 0.19(2) 0.087(14) 0.082(13) 0.013(11) 0.065(14) -0.008(14)
C4I 0.110(14) 0.068(11) 0.104(14) 0.024(10) 0.062(12) 0.013(10)
C5I 0.073(10) 0.066(9) 0.074(10) 0.023(8) 0.027(8) 0.002(8)
C6I 0.052(7) 0.059(8) 0.065(8) 0.025(7) 0.018(6) 0.002(6)
C1J 0.047(6) 0.032(6) 0.035(6) 0.003(5) 0.001(5) -0.002(5)
C2J 0.066(8) 0.055(8) 0.029(6) 0.006(5) 0.007(6) 0.001(6)
C3J 0.069(10) 0.060(9) 0.058(9) 0.016(7) 0.000(7) 0.009(7)
C4J 0.064(10) 0.070(10) 0.072(10) -0.002(8) -0.006(8) 0.009(8)
C5J 0.044(7) 0.061(9) 0.077(10) 0.014(8) 0.008(7) -0.011(6)
C6J 0.067(8) 0.039(6) 0.051(7) 0.011(6) 0.017(6) -0.001(6)
C1K 0.073(8) 0.032(6) 0.043(7) 0.009(5) 0.016(6) 0.005(6)
C2K 0.113(12) 0.035(7) 0.061(9) -0.007(6) 0.035(8) -0.020(7)
C3K 0.158(17) 0.030(7) 0.078(11) -0.004(7) 0.060(11) -0.006(9)
C4K 0.096(12) 0.062(10) 0.059(9) 0.000(8) 0.023(9) 0.034(9)
C5K 0.084(12) 0.121(16) 0.078(12) -0.014(11) 0.044(10) -0.001(11)
C6K 0.080(10) 0.072(10) 0.068(10) -0.006(8) 0.040(8) -0.023(8)
C1L 0.043(6) 0.033(6) 0.070(8) 0.024(6) 0.017(6) 0.006(5)
C2L 0.082(9) 0.048(7) 0.038(7) 0.011(6) 0.005(6) 0.014(7)
C3L 0.106(13) 0.070(10) 0.055(9) 0.013(8) 0.005(9) 0.027(9)
C4L 0.073(11) 0.063(10) 0.132(16) 0.040(11) 0.014(11) 0.014(8)
C5L 0.059(9) 0.078(10) 0.121(14) 0.058(10) 0.048(9) 0.036(8)
C6L 0.062(8) 0.063(9) 0.072(9) 0.030(8) 0.023(7) 0.007(7)
C1M 0.070(8) 0.023(5) 0.072(9) 0.012(6) 0.022(7) 0.006(5)
C2M 0.106(13) 0.054(9) 0.19(2) 0.052(12) 0.092(14) 0.046(10)
C3M 0.113(15) 0.026(8) 0.24(3) 0.030(11) 0.078(16) 0.015(9)
C4M 0.079(11) 0.043(8) 0.138(16) 0.006(9) 0.053(11) 0.011(8)
C5M 0.129(16) 0.081(12) 0.135(17) 0.045(12) 0.087(14) 0.031(11)
C6M 0.114(13) 0.037(7) 0.096(11) 0.020(7) 0.064(10) 0.034(8)
C1N 0.080(9) 0.036(6) 0.075(9) 0.031(6) 0.037(8) 0.027(6)
C2N 0.069(9) 0.083(11) 0.062(9) 0.027(8) 0.017(7) 0.031(8)
C3N 0.111(14) 0.081(12) 0.079(11) 0.040(10) 0.019(10) 0.035(10)
C4N 0.105(14) 0.092(13) 0.074(11) 0.052(10) 0.007(10) 0.028(11)
C5N 0.124(15) 0.076(11) 0.066(11) 0.027(9) 0.032(10) 0.027(11)
C6N 0.075(9) 0.063(9) 0.053(8) 0.022(7) 0.023(7) 0.020(7)
C1O 0.056(7) 0.047(7) 0.054(7) 0.011(6) 0.025(6) 0.008(6)
C2O 0.061(8) 0.049(7) 0.064(8) 0.016(6) 0.019(7) 0.013(6)
C3O 0.071(10) 0.061(9) 0.102(12) 0.036(9) 0.039(9) 0.011(8)
C4O 0.054(8) 0.073(10) 0.100(12) 0.020(9) 0.045(8) 0.009(8)
C5O 0.045(8) 0.080(11) 0.110(13) 0.024(10) 0.023(8) 0.022(8)
C6O 0.061(9) 0.067(9) 0.090(11) 0.021(8) 0.044(8) 0.028(7)
C1P 0.039(6) 0.036(6) 0.073(8) 0.025(6) 0.021(6) 0.015(5)
C2P 0.062(8) 0.076(9) 0.047(7) 0.028(7) 0.011(6) 0.020(7)
C3P 0.072(10) 0.064(9) 0.058(9) 0.008(7) -0.003(7) 0.026(8)
C4P 0.120(15) 0.077(11) 0.075(11) 0.041(10) 0.038(11) 0.040(11)
C5P 0.116(14) 0.059(10) 0.077(11) 0.026(9) 0.039(11) 0.012(9)
C6P 0.072(9) 0.051(8) 0.076(10) 0.023(7) 0.025(8) 0.009(7)
C1Q 0.053(7) 0.042(6) 0.040(6) 0.008(5) 0.011(5) 0.001(5)
C2Q 0.055(8) 0.059(8) 0.052(8) 0.007(6) 0.006(6) -0.006(6)
C3Q 0.064(10) 0.071(10) 0.068(10) 0.006(8) 0.018(8) -0.016(8)
C4Q 0.054(9) 0.076(12) 0.088(13) -0.010(9) 0.002(9) 0.000(8)
C5Q 0.064(10) 0.091(12) 0.068(10) 0.020(9) -0.001(8) 0.012(9)
C6Q 0.063(8) 0.055(8) 0.052(7) 0.018(6) 0.009(6) 0.009(6)
C1R 0.075(9) 0.037(6) 0.044(7) 0.000(5) 0.024(6) 0.004(6)
C2R 0.068(9) 0.032(6) 0.084(10) 0.011(6) 0.027(8) 0.004(6)
C3R 0.104(12) 0.064(10) 0.083(11) 0.019(9) 0.050(10) -0.013(9)
C4R 0.163(19) 0.066(11) 0.086(13) 0.018(10) 0.072(13) -0.001(11)
C5R 0.22(2) 0.086(13) 0.066(11) 0.008(10) 0.072(14) -0.038(14)
C6R 0.125(14) 0.074(10) 0.054(9) 0.006(8) 0.041(9) -0.020(10)
P9 0.063(2) 0.071(3) 0.057(2) 0.0218(19) 0.0059(18) 0.0170(19)
F1 0.215(15) 0.059(7) 0.206(14) 0.034(8) -0.094(12) -0.023(8)
F2 0.185(12) 0.185(13) 0.097(8) 0.011(8) -0.026(8) 0.115(11)
F3 0.225(16) 0.088(9) 0.169(13) -0.001(8) -0.011(11) 0.033(10)
F4 0.179(12) 0.178(12) 0.100(8) 0.004(8) -0.049(8) 0.101(10)
F5 0.146(11) 0.226(17) 0.146(12) 0.061(12) 0.066(10) 0.039(11)
F6 0.177(15) 0.42(3) 0.25(2) 0.22(2) 0.138(15) 0.086(17)
P10 0.062(2) 0.054(2) 0.056(2) 0.0166(17) 0.0081(17) 0.0042(17)
F7 0.114(8) 0.098(7) 0.070(6) -0.001(5) 0.005(5) -0.007(6)
F8 0.151(10) 0.114(9) 0.146(10) 0.060(8) 0.062(8) -0.021(7)
F9 0.139(9) 0.097(7) 0.062(6) -0.015(5) 0.024(6) -0.012(6)
F10 0.173(10) 0.069(6) 0.118(8) 0.031(6) 0.083(8) 0.003(6)
F11 0.134(9) 0.231(14) 0.118(9) 0.069(9) 0.021(7) 0.133(10)
F12 0.145(10) 0.162(11) 0.139(10) 0.078(9) 0.073(8) 0.084(9)
P11 0.0536(19) 0.058(2) 0.057(2) 0.0255(17) 0.0137(16) 0.0098(16)
F13 0.142(9) 0.109(8) 0.063(6) 0.019(5) -0.001(6) -0.038(7)
F14 0.082(6) 0.119(8) 0.120(8) 0.066(7) 0.013(6) -0.026(5)
F15 0.141(10) 0.165(11) 0.058(6) 0.025(6) 0.017(6) -0.030(8)
F16 0.099(7) 0.083(6) 0.122(8) 0.063(6) 0.026(6) 0.007(5)
F17 0.119(9) 0.156(11) 0.184(12) 0.086(10) 0.078(9) 0.081(8)
F18 0.090(7) 0.116(9) 0.262(15) 0.107(10) 0.077(9) 0.055(7)
P12 0.078(4) 0.116(6) 0.095(5) 0.053(5) 0.023(4) 0.003(4)
F19 0.116(9) 0.180(12) 0.110(8) 0.078(9) 0.044(7) 0.021(8)
F20 0.34(3) 0.095(11) 0.31(2) 0.035(13) 0.23(2) 0.006(13)
F21 0.087(9) 0.55(4) 0.258(19) 0.31(2) 0.015(11) 0.003(15)
P13 0.068(4) 0.120(6) 0.102(5) 0.066(5) 0.018(4) -0.002(4)
F22 0.069(8) 0.59(4) 0.261(18) 0.34(2) 0.003(10) 0.000(14)
F23 0.29(2) 0.093(10) 0.34(3) 0.063(13) 0.19(2) 0.008(12)
F24 0.091(7) 0.200(13) 0.128(9) 0.103(10) 0.027(7) 0.001(8)
C1S 0.094(15) 0.20(3) 0.121(18) 0.054(18) -0.011(13) -0.013(16)
Cl1A 0.186(8) 0.67(3) 0.115(6) 0.087(10) 0.045(6) 0.237(13)
Cl1B 0.164(8) 0.482(19) 0.152(7) 0.075(9) 0.041(6) 0.168(10)
C2S 0.18(2) 0.14(2) 0.14(2) 0.026(17) 0.097(19) 0.067(19)
Cl2A 0.145(6) 0.223(8) 0.198(7) 0.143(7) 0.035(5) 0.036(6)
Cl2B 0.112(4) 0.180(7) 0.169(6) 0.090(6) 0.004(4) 0.014(4)
C3S 0.92(11) 0.43(6) 0.48(6) 0.42(6) 0.56(7) 0.56(7)
Cl3A 0.275(12) 0.65(3) 0.163(8) 0.143(12) 0.070(8) 0.327(16)
Cl3B 0.345(15) 0.64(3) 0.151(8) 0.187(13) 0.078(9) 0.317(18)
C4S 0.23(3) 0.15(2) 0.13(2) 0.009(17) 0.11(2) -0.08(2)
Cl4A 0.39(3) 0.29(2) 0.86(5) -0.04(3) 0.16(3) 0.001(19)
Cl4B 0.52(3) 0.34(2) 0.46(3) 0.09(2) 0.25(2) 0.16(2)
C5S 0.22(4) 0.34(5) 0.33(5) 0.25(5) 0.14(4) 0.03(4)
Cl5A 0.255(11) 0.110(6) 0.376(16) 0.074(8) 0.065(11) 0.055(7)
Cl5B 0.47(2) 0.139(8) 0.251(13) 0.004(8) 0.029(13) -0.008(11)
C6S 0.45(5) 0.063(12) 0.074(13) 0.030(11) 0.09(2) 0.01(2)
Cl6A 0.211(9) 0.254(11) 0.271(11) 0.123(9) 0.120(9) 0.102(8)
Cl6B 0.266(15) 0.71(3) 0.239(14) 0.214(19) -0.009(11) -0.071(18)
Cl7B 0.111(6) 0.136(7) 0.077(5) 0.033(5) 0.020(4) -0.028(5)
Cl7A 0.102(6) 0.124(7) 0.083(5) 0.047(5) 0.011(4) 0.002(5)
Cl7C 0.081(7) 0.120(10) 0.125(10) 0.068(8) 0.010(7) 0.019(7)
Cl7D 0.072(7) 0.165(14) 0.165(14) 0.083(12) -0.011(8) 0.007(8)
Cl8A 0.51(6) 0.40(4) 0.38(4) 0.23(4) 0.23(4) 0.36(4)
Cl8B 0.58(5) 0.093(10) 0.111(11) -0.005(8) 0.11(2) -0.110(19)
Cl8C 0.29(3) 0.94(10) 0.19(3) -0.21(4) 0.05(2) -0.21(5)
Cl8D 0.193(18) 0.079(9) 0.48(5) 0.058(18) 0.18(3) 0.027(11)

loop_
_atom_type_symbol
_atom_type_description
_atom_type_scat_dispersion_real
_atom_type_scat_dispersion_imag
_atom_type_scat_source
C C 0.0033 0.0016 'International Tables Vol C Tables 4.2.6.8 and 6.1.1.4'
H H 0.0000 0.0000 'International Tables Vol C Tables 4.2.6.8 and 6.1.1.4'
F F 0.0171 0.0103 'International Tables Vol C Tables 4.2.6.8 and 6.1.1.4'
P P 0.1023 0.0942 'International Tables Vol C Tables 4.2.6.8 and 6.1.1.4'
S S 0.1246 0.1234 'International Tables Vol C Tables 4.2.6.8 and 6.1.1.4'
Pt Pt -1.7033 8.3905 'International Tables Vol C Tables 4.2.6.8 and 6.1.1.4'
Cl Cl 0.1484 0.1585 'International Tables Vol C Tables 4.2.6.8 and 6.1.1.4'

loop_
_geom_angle_atom_site_label_1
_geom_angle_atom_site_label_2
_geom_angle_atom_site_label_3
_geom_angle
_geom_angle_site_symmetry_1
_geom_angle_site_symmetry_3
_geom_angle_publ_flag
P1 Pt1 P2 90.32(11) . . ?
P1 Pt1 S1 92.58(10) . . ?
P2 Pt1 S1 173.36(10) . . ?
P1 Pt1 S2 170.90(10) . . ?
P2 Pt1 S2 92.79(10) . . ?
S1 Pt1 S2 83.48(9) . . ?
P3 Pt2 P4 94.57(11) . . ?
P3 Pt2 S1 90.70(10) . . ?
P4 Pt2 S1 174.06(10) . . ?
P3 Pt2 S2 173.68(10) . . ?
P4 Pt2 S2 90.99(10) . . ?
S1 Pt2 S2 83.61(9) . . ?
P6 Pt3 P5 89.62(11) . . ?
P6 Pt3 S3 172.81(10) . . ?
P5 Pt3 S3 92.31(10) . . ?
P6 Pt3 S4 93.81(11) . . ?
P5 Pt3 S4 173.21(10) . . ?
S3 Pt3 S4 83.58(9) . . ?
P7 Pt4 P8 94.79(11) . . ?
P7 Pt4 S4 173.01(10) . . ?
P8 Pt4 S4 91.20(10) . . ?
P7 Pt4 S3 90.29(10) . . ?
P8 Pt4 S3 174.44(10) . . ?
S4 Pt4 S3 83.59(9) . . ?
C1B P1 C15 106.2(6) . . ?
C1B P1 C1A 106.5(6) . . ?
C15 P1 C1A 101.9(6) . . ?
C1B P1 Pt1 113.7(4) . . ?
C15 P1 Pt1 113.2(4) . . ?
C1A P1 Pt1 114.4(3) . . ?
C17 P2 C1D 101.0(5) . . ?
C17 P2 C1C 106.6(5) . . ?
C1D P2 C1C 105.6(6) . . ?
C17 P2 Pt1 113.1(4) . . ?
C1D P2 Pt1 115.3(3) . . ?
C1C P2 Pt1 114.0(4) . . ?
C1E P3 C1F 104.6(6) . . ?
C1E P3 C18 103.3(5) . . ?
C1F P3 C18 104.8(5) . . ?
C1E P3 Pt2 112.7(4) . . ?
C1F P3 Pt2 114.0(4) . . ?
C18 P3 Pt2 116.1(4) . . ?
C1I P4 C20 105.8(6) . . ?
C1I P4 C1J 105.1(6) . . ?
C20 P4 C1J 104.3(6) . . ?
C1I P4 Pt2 113.0(4) . . ?
C20 P4 Pt2 115.7(4) . . ?
C1J P4 Pt2 112.1(4) . . ?
C35 P5 C1L 102.7(6) . . ?
C35 P5 C1K 105.4(5) . . ?
C1L P5 C1K 107.3(6) . . ?
C35 P5 Pt3 113.6(4) . . ?
C1L P5 Pt3 114.5(4) . . ?
C1K P5 Pt3 112.3(4) . . ?
C1M P6 C37 106.4(6) . . ?
C1M P6 C1N 104.9(6) . . ?
C37 P6 C1N 101.6(6) . . ?
C1M P6 Pt3 113.1(4) . . ?
C37 P6 Pt3 115.6(4) . . ?
C1N P6 Pt3 114.2(4) . . ?
C1P P7 C1O 105.9(6) . . ?
C1P P7 C38 102.6(6) . . ?
C1O P7 C38 105.9(6) . . ?
C1P P7 Pt4 111.9(4) . . ?
C1O P7 Pt4 112.7(4) . . ?
C38 P7 Pt4 116.7(5) . . ?
C1R P8 C40 105.0(6) . . ?
C1R P8 C1Q 106.4(6) . . ?
C40 P8 C1Q 102.9(6) . . ?
C1R P8 Pt4 113.6(4) . . ?
C40 P8 Pt4 115.8(4) . . ?
C1Q P8 Pt4 112.1(4) . . ?
C1 S1 Pt2 105.2(4) . . ?
C1 S1 Pt1 108.4(5) . . ?
Pt2 S1 Pt1 89.60(10) . . ?
C8 S2 Pt1 115.5(4) . . ?
C8 S2 Pt2 103.7(4) . . ?
Pt1 S2 Pt2 89.15(9) . . ?
C21 S3 Pt3 115.8(4) . . ?
C21 S3 Pt4 103.7(4) . . ?
Pt3 S3 Pt4 89.48(9) . . ?
C28 S4 Pt4 104.4(4) . . ?
C28 S4 Pt3 110.6(5) . . ?
Pt4 S4 Pt3 89.67(9) . . ?
C2 C1 S1 112.0(9) . . ?
C3 C2 C7 113.9(12) . . ?
C3 C2 C1 123.5(13) . . ?
C7 C2 C1 122.6(13) . . ?
C4 C3 C2 123.3(14) . . ?
C5 C4 C3 120.2(15) . . ?
C6 C5 C4 118.6(15) . . ?
C5 C6 C7 122.2(17) . . ?
C6 C7 C2 121.7(15) . . ?
C9 C8 S2 114.0(8) . . ?
C10 C9 C14 116.9(12) . . ?
C10 C9 C8 121.1(11) . . ?
C14 C9 C8 121.9(11) . . ?
C9 C10 C11 121.7(13) . . ?
C12 C11 C10 120.8(13) . . ?
C11 C12 C13 117.8(13) . . ?
C14 C13 C12 120.6(15) . . ?
C13 C14 C9 122.1(14) . . ?
C16 C15 P1 115.8(8) . . ?
C15 C16 C17 114.1(10) . . ?
C16 C17 P2 116.1(8) . . ?
C19 C18 P3 114.8(8) . . ?
C20 C19 C18 112.1(10) . . ?
C19 C20 P4 118.3(8) . . ?
C22 C21 S3 113.4(8) . . ?
C23 C22 C27 116.8(12) . . ?
C23 C22 C21 120.0(11) . . ?
C27 C22 C21 123.0(12) . . ?
C22 C23 C24 122.5(13) . . ?
C25 C24 C23 118.9(15) . . ?
C26 C25 C24 120.6(15) . . ?
C25 C26 C27 120.0(15) . . ?
C22 C27 C26 121.1(14) . . ?
C29 C28 S4 112.8(9) . . ?
C30 C29 C34 117.6(12) . . ?
C30 C29 C28 122.9(12) . . ?
C34 C29 C28 119.5(12) . . ?
C31 C30 C29 120.6(15) . . ?
C32 C31 C30 123.0(16) . . ?
C31 C32 C33 118.4(14) . . ?
C34 C33 C32 118.5(14) . . ?
C33 C34 C29 121.9(14) . . ?
C36 C35 P5 115.5(9) . . ?
C35 C36 C37 112.8(10) . . ?
C36 C37 P6 116.3(8) . . ?
C39 C38 P7 114.3(9) . . ?
C38 C39 C40 111.9(11) . . ?
C39 C40 P8 114.4(9) . . ?
C6A C1A C2A 121.9(12) . . ?
C6A C1A P1 118.7(10) . . ?
C2A C1A P1 119.2(10) . . ?
C1A C2A C3A 116.6(13) . . ?
C2A C3A C4A 122.3(15) . . ?
C5A C4A C3A 119.3(15) . . ?
C4A C5A C6A 120.0(14) . . ?
C1A C6A C5A 119.5(12) . . ?
C2B C1B C6B 120.4(12) . . ?
C2B C1B P1 119.7(10) . . ?
C6B C1B P1 119.7(10) . . ?
C1B C2B C3B 120.0(15) . . ?
C4B C3B C2B 121.6(19) . . ?
C5B C4B C3B 118.8(15) . . ?
C4B C5B C6B 122.3(14) . . ?
C1B C6B C5B 116.7(14) . . ?
C6C C1C C2C 119.8(11) . . ?
C6C C1C P2 123.1(10) . . ?
C2C C1C P2 117.1(9) . . ?
C3C C2C C1C 120.9(13) . . ?
C4C C3C C2C 119.7(15) . . ?
C3C C4C C5C 119.7(13) . . ?
C4C C5C C6C 119.6(12) . . ?
C1C C6C C5C 119.5(12) . . ?
C2D C1D C6D 118.7(12) . . ?
C2D C1D P2 121.7(10) . . ?
C6D C1D P2 119.5(10) . . ?
C1D C2D C3D 121.9(13) . . ?
C4D C3D C2D 115.7(14) . . ?
C5D C4D C3D 123.1(15) . . ?
C4D C5D C6D 120.5(14) . . ?
C1D C6D C5D 119.9(13) . . ?
C6E C1E C2E 117.0(12) . . ?
C6E C1E P3 120.2(10) . . ?
C2E C1E P3 122.7(9) . . ?
C3E C2E C1E 120.5(12) . . ?
C2E C3E C4E 120.6(14) . . ?
C5E C4E C3E 120.1(14) . . ?
C4E C5E C6E 120.5(15) . . ?
C5E C6E C1E 121.1(14) . . ?
C6F C1F C2F 119.0(12) . . ?
C6F C1F P3 122.0(10) . . ?
C2F C1F P3 118.8(9) . . ?
C3F C2F C1F 119.5(13) . . ?
C2F C3F C4F 120.2(14) . . ?
C5F C4F C3F 119.8(13) . . ?
C4F C5F C6F 118.0(15) . . ?
C1F C6F C5F 123.3(15) . . ?
C6I C1I C2I 117.0(13) . . ?
C6I C1I P4 121.2(10) . . ?
C2I C1I P4 121.2(10) . . ?
C3I C2I C1I 121.0(15) . . ?
C2I C3I C4I 118.9(18) . . ?
C5I C4I C3I 120.6(17) . . ?
C4I C5I C6I 120.9(15) . . ?
C5I C6I C1I 121.2(13) . . ?
C2J C1J C6J 118.0(11) . . ?
C2J C1J P4 121.8(9) . . ?
C6J C1J P4 119.9(9) . . ?
C3J C2J C1J 122.1(13) . . ?
C4J C3J C2J 118.7(14) . . ?
C3J C4J C5J 123.9(15) . . ?
C4J C5J C6J 117.5(14) . . ?
C1J C6J C5J 119.8(12) . . ?
C6K C1K C2K 120.7(12) . . ?
C6K C1K P5 119.6(10) . . ?
C2K C1K P5 119.7(10) . . ?
C1K C2K C3K 117.1(14) . . ?
C4K C3K C2K 121.4(14) . . ?
C3K C4K C5K 120.6(14) . . ?
C4K C5K C6K 120.3(16) . . ?
C1K C6K C5K 119.8(14) . . ?
C2L C1L C6L 119.1(12) . . ?
C2L C1L P5 121.5(10) . . ?
C6L C1L P5 119.4(10) . . ?
C1L C2L C3L 120.6(13) . . ?
C4L C3L C2L 121.1(15) . . ?
C3L C4L C5L 119.1(15) . . ?
C6L C5L C4L 120.1(14) . . ?
C5L C6L C1L 119.9(14) . . ?
C6M C1M C2M 118.7(12) . . ?
C6M C1M P6 120.4(9) . . ?
C2M C1M P6 120.7(11) . . ?
C1M C2M C3M 118.6(15) . . ?
C4M C3M C2M 121.4(14) . . ?
C3M C4M C5M 119.7(14) . . ?
C6M C5M C4M 118.1(15) . . ?
C1M C6M C5M 123.4(13) . . ?
C2N C1N C6N 117.9(13) . . ?
C2N C1N P6 123.7(10) . . ?
C6N C1N P6 118.3(10) . . ?
C1N C2N C3N 121.2(14) . . ?
C4N C3N C2N 120.0(16) . . ?
C5N C4N C3N 117.6(16) . . ?
C6N C5N C4N 123.5(16) . . ?
C5N C6N C1N 119.6(14) . . ?
C6O C1O C2O 118.6(12) . . ?
C6O C1O P7 120.5(10) . . ?
C2O C1O P7 120.8(10) . . ?
C3O C2O C1O 121.2(13) . . ?
C2O C3O C4O 120.0(13) . . ?
C5O C4O C3O 118.0(13) . . ?
C4O C5O C6O 121.4(14) . . ?
C5O C6O C1O 120.6(14) . . ?
C6P C1P C2P 118.8(12) . . ?
C6P C1P P7 119.9(10) . . ?
C2P C1P P7 121.2(9) . . ?
C3P C2P C1P 120.6(13) . . ?
C2P C3P C4P 119.6(14) . . ?
C5P C4P C3P 120.6(15) . . ?
C4P C5P C6P 121.0(16) . . ?
C1P C6P C5P 119.3(14) . . ?
C2Q C1Q C6Q 120.1(12) . . ?
C2Q C1Q P8 118.0(10) . . ?
C6Q C1Q P8 121.9(10) . . ?
C1Q C2Q C3Q 117.5(13) . . ?
C4Q C3Q C2Q 119.8(14) . . ?
C5Q C4Q C3Q 120.7(16) . . ?
C4Q C5Q C6Q 122.3(16) . . ?
C1Q C6Q C5Q 119.4(14) . . ?
C2R C1R C6R 117.1(13) . . ?
C2R C1R P8 121.1(10) . . ?
C6R C1R P8 121.6(10) . . ?
C3R C2R C1R 119.7(13) . . ?
C4R C3R C2R 121.6(15) . . ?
C3R C4R C5R 119.9(15) . . ?
C6R C5R C4R 119.3(18) . . ?
C5R C6R C1R 122.1(15) . . ?
F1 P9 F6 95.5(11) . . ?
F1 P9 F4 92.6(7) . . ?
F6 P9 F4 90.4(9) . . ?
F1 P9 F2 90.0(7) . . ?
F6 P9 F2 89.1(9) . . ?
F4 P9 F2 177.4(7) . . ?
F1 P9 F5 90.2(9) . . ?
F6 P9 F5 173.9(11) . . ?
F4 P9 F5 91.3(8) . . ?
F2 P9 F5 89.0(8) . . ?
F1 P9 F3 178.4(11) . . ?
F6 P9 F3 86.0(10) . . ?
F4 P9 F3 87.1(7) . . ?
F2 P9 F3 90.3(7) . . ?
F5 P9 F3 88.2(9) . . ?
F11 P10 F7 89.7(6) . . ?
F11 P10 F12 179.1(7) . . ?
F7 P10 F12 90.8(6) . . ?
F11 P10 F8 91.3(8) . . ?
F7 P10 F8 90.9(6) . . ?
F12 P10 F8 89.3(7) . . ?
F11 P10 F9 92.0(6) . . ?
F7 P10 F9 178.2(6) . . ?
F12 P10 F9 87.4(6) . . ?
F8 P10 F9 89.7(6) . . ?
F11 P10 F10 90.1(7) . . ?
F7 P10 F10 90.0(6) . . ?
F12 P10 F10 89.3(6) . . ?
F8 P10 F10 178.3(7) . . ?
F9 P10 F10 89.4(6) . . ?
F18 P11 F15 93.1(8) . . ?
F18 P11 F17 177.4(7) . . ?
F15 P11 F17 89.0(7) . . ?
F18 P11 F13 87.7(7) . . ?
F15 P11 F13 177.9(7) . . ?
F17 P11 F13 90.2(7) . . ?
F18 P11 F14 93.1(6) . . ?
F15 P11 F14 92.2(6) . . ?
F17 P11 F14 85.3(6) . . ?
F13 P11 F14 89.7(5) . . ?
F18 P11 F16 88.2(5) . . ?
F15 P11 F16 87.8(6) . . ?
F17 P11 F16 93.4(6) . . ?
F13 P11 F16 90.3(5) . . ?
F14 P11 F16 178.7(6) . . ?
F21 P12 F21 180(2) 2_566 . ?
F21 P12 F20 87.2(12) 2_566 2_566 ?
F21 P12 F20 92.8(12) . 2_566 ?
F21 P12 F20 92.8(12) 2_566 . ?
F21 P12 F20 87.2(12) . . ?
F20 P12 F20 180.0(18) 2_566 . ?
F21 P12 F19 89.0(7) 2_566 2_566 ?
F21 P12 F19 91.0(7) . 2_566 ?
F20 P12 F19 84.6(8) 2_566 2_566 ?
F20 P12 F19 95.4(8) . 2_566 ?
F21 P12 F19 91.0(7) 2_566 . ?
F21 P12 F19 89.0(7) . . ?
F20 P12 F19 95.4(8) 2_566 . ?
F20 P12 F19 84.6(8) . . ?
F19 P12 F19 179.998(4) 2_566 . ?
F23 P13 F23 179.994(9) . 2_767 ?
F23 P13 F22 89.6(12) . . ?
F23 P13 F22 90.4(12) 2_767 . ?
F23 P13 F22 90.4(12) . 2_767 ?
F23 P13 F22 89.6(12) 2_767 2_767 ?
F22 P13 F22 180(2) . 2_767 ?
F23 P13 F24 85.6(8) . . ?
F23 P13 F24 94.4(8) 2_767 . ?
F22 P13 F24 89.2(7) . . ?
F22 P13 F24 90.8(7) 2_767 . ?
F23 P13 F24 94.4(8) . 2_767 ?
F23 P13 F24 85.6(8) 2_767 2_767 ?
F22 P13 F24 90.8(7) . 2_767 ?
F22 P13 F24 89.2(7) 2_767 2_767 ?
F24 P13 F24 180.0(6) . 2_767 ?
Cl1B C1S Cl1A 115.4(11) . . ?
Cl2B C2S Cl2A 112.7(10) . . ?
Cl3B C3S Cl3A 101.4(12) . . ?
Cl4A C4S Cl4B 94.2(12) . . ?
Cl5B C5S Cl5A 106.3(12) . . ?
Cl6B C6S Cl6A 91.4(10) . . ?
Cl7A C7SA Cl7B 111.1(13) . . ?
Cl7C C7SB Cl7D 117.2(18) . . ?
Cl8A C8SA Cl8B 104(2) . . ?
Cl8C C8SB Cl8D 105.9(16) . . ?

loop_
_geom_bond_atom_site_label_1
_geom_bond_atom_site_label_2
_geom_bond_distance
_geom_bond_site_symmetry_2
_geom_bond_publ_flag
Pt1 P1 2.284(3) . ?
Pt1 P2 2.287(3) . ?
Pt1 S1 2.370(3) . ?
Pt1 S2 2.373(3) . ?
Pt2 P3 2.268(3) . ?
Pt2 P4 2.272(3) . ?
Pt2 S1 2.360(3) . ?
Pt2 S2 2.376(3) . ?
Pt3 P6 2.277(3) . ?
Pt3 P5 2.294(3) . ?
Pt3 S3 2.375(3) . ?
Pt3 S4 2.378(3) . ?
Pt4 P7 2.269(3) . ?
Pt4 P8 2.270(3) . ?
Pt4 S4 2.371(3) . ?
Pt4 S3 2.382(3) . ?
P1 C1B 1.792(12) . ?
P1 C15 1.815(11) . ?
P1 C1A 1.827(11) . ?
P2 C17 1.810(11) . ?
P2 C1D 1.816(12) . ?
P2 C1C 1.824(11) . ?
P3 C1E 1.800(12) . ?
P3 C1F 1.812(12) . ?
P3 C18 1.835(11) . ?
P4 C1I 1.789(13) . ?
P4 C20 1.797(12) . ?
P4 C1J 1.807(11) . ?
P5 C35 1.808(11) . ?
P5 C1L 1.813(12) . ?
P5 C1K 1.826(11) . ?
P6 C1M 1.777(12) . ?
P6 C37 1.816(12) . ?
P6 C1N 1.824(14) . ?
P7 C1P 1.794(13) . ?
P7 C1O 1.807(12) . ?
P7 C38 1.843(11) . ?
P8 C1R 1.785(13) . ?
P8 C40 1.797(13) . ?
P8 C1Q 1.813(12) . ?
S1 C1 1.835(12) . ?
S2 C8 1.830(11) . ?
S3 C21 1.847(11) . ?
S4 C28 1.830(12) . ?
C1 C2 1.495(17) . ?
C2 C3 1.363(17) . ?
C2 C7 1.367(19) . ?
C3 C4 1.343(19) . ?
C4 C5 1.34(2) . ?
C5 C6 1.30(2) . ?
C6 C7 1.35(2) . ?
C8 C9 1.491(15) . ?
C9 C10 1.376(16) . ?
C9 C14 1.385(17) . ?
C10 C11 1.380(17) . ?
C11 C12 1.345(19) . ?
C12 C13 1.42(2) . ?
C13 C14 1.332(19) . ?
C15 C16 1.515(16) . ?
C16 C17 1.524(16) . ?
C18 C19 1.531(17) . ?
C19 C20 1.521(17) . ?
C21 C22 1.483(16) . ?
C22 C23 1.335(17) . ?
C22 C27 1.377(17) . ?
C23 C24 1.379(18) . ?
C24 C25 1.36(2) . ?
C25 C26 1.32(2) . ?
C26 C27 1.38(2) . ?
C28 C29 1.502(16) . ?
C29 C30 1.366(17) . ?
C29 C34 1.398(17) . ?
C30 C31 1.361(18) . ?
C31 C32 1.31(2) . ?
C32 C33 1.44(2) . ?
C33 C34 1.342(19) . ?
C35 C36 1.515(17) . ?
C36 C37 1.536(17) . ?
C38 C39 1.535(19) . ?
C39 C40 1.540(18) . ?
C1A C6A 1.375(17) . ?
C1A C2A 1.377(17) . ?
C2A C3A 1.39(2) . ?
C3A C4A 1.40(2) . ?
C4A C5A 1.34(2) . ?
C5A C6A 1.406(18) . ?
C1B C2B 1.365(19) . ?
C1B C6B 1.376(16) . ?
C2B C3B 1.39(2) . ?
C3B C4B 1.35(2) . ?
C4B C5B 1.33(2) . ?
C5B C6B 1.451(19) . ?
C1C C6C 1.359(15) . ?
C1C C2C 1.373(16) . ?
C2C C3C 1.373(18) . ?
C3C C4C 1.37(2) . ?
C4C C5C 1.37(2) . ?
C5C C6C 1.410(18) . ?
C1D C2D 1.364(17) . ?
C1D C6D 1.376(16) . ?
C2D C3D 1.421(18) . ?
C3D C4D 1.38(2) . ?
C4D C5D 1.32(2) . ?
C5D C6D 1.387(18) . ?
C1E C6E 1.394(17) . ?
C1E C2E 1.408(16) . ?
C2E C3E 1.354(17) . ?
C3E C4E 1.38(2) . ?
C4E C5E 1.34(2) . ?
C5E C6E 1.374(19) . ?
C1F C6F 1.365(18) . ?
C1F C2F 1.404(16) . ?
C2F C3F 1.376(18) . ?
C3F C4F 1.44(2) . ?
C4F C5F 1.37(2) . ?
C5F C6F 1.397(19) . ?
C1I C6I 1.397(16) . ?
C1I C2I 1.409(18) . ?
C2I C3I 1.38(2) . ?
C3I C4I 1.39(2) . ?
C4I C5I 1.34(2) . ?
C5I C6I 1.367(18) . ?
C1J C2J 1.379(16) . ?
C1J C6J 1.392(15) . ?
C2J C3J 1.372(18) . ?
C3J C4J 1.32(2) . ?
C4J C5J 1.36(2) . ?
C5J C6J 1.416(17) . ?
C1K C6K 1.333(17) . ?
C1K C2K 1.384(16) . ?
C2K C3K 1.396(18) . ?
C3K C4K 1.32(2) . ?
C4K C5K 1.33(2) . ?
C5K C6K 1.384(19) . ?
C1L C2L 1.366(16) . ?
C1L C6L 1.387(17) . ?
C2L C3L 1.381(18) . ?
C3L C4L 1.35(2) . ?
C4L C5L 1.39(2) . ?
C5L C6L 1.384(18) . ?
C1M C6M 1.360(18) . ?
C1M C2M 1.395(17) . ?
C2M C3M 1.41(2) . ?
C3M C4M 1.36(2) . ?
C4M C5M 1.40(2) . ?
C5M C6M 1.374(19) . ?
C1N C2N 1.338(17) . ?
C1N C6N 1.413(17) . ?
C2N C3N 1.39(2) . ?
C3N C4N 1.37(2) . ?
C4N C5N 1.35(2) . ?
C5N C6N 1.329(19) . ?
C1O C6O 1.379(17) . ?
C1O C2O 1.381(16) . ?
C2O C3O 1.366(18) . ?
C3O C4O 1.411(19) . ?
C4O C5O 1.37(2) . ?
C5O C6O 1.372(19) . ?
C1P C6P 1.371(17) . ?
C1P C2P 1.394(17) . ?
C2P C3P 1.369(18) . ?
C3P C4P 1.39(2) . ?
C4P C5P 1.31(2) . ?
C5P C6P 1.42(2) . ?
C1Q C2Q 1.368(16) . ?
C1Q C6Q 1.381(16) . ?
C2Q C3Q 1.449(19) . ?
C3Q C4Q 1.36(2) . ?
C4Q C5Q 1.30(2) . ?
C5Q C6Q 1.384(19) . ?
C1R C2R 1.416(16) . ?
C1R C6R 1.416(18) . ?
C2R C3R 1.378(18) . ?
C3R C4R 1.36(2) . ?
C4R C5R 1.41(2) . ?
C5R C6R 1.35(2) . ?
P9 F1 1.487(12) . ?
P9 F6 1.499(13) . ?
P9 F4 1.526(10) . ?
P9 F2 1.533(10) . ?
P9 F5 1.561(13) . ?
P9 F3 1.584(12) . ?
P10 F11 1.549(9) . ?
P10 F7 1.571(9) . ?
P10 F12 1.572(11) . ?
P10 F8 1.576(10) . ?
P10 F9 1.580(9) . ?
P10 F10 1.587(9) . ?
P11 F18 1.528(9) . ?
P11 F15 1.538(10) . ?
P11 F17 1.545(10) . ?
P11 F13 1.559(9) . ?
P11 F14 1.559(9) . ?
P11 F16 1.573(9) . ?
P12 F21 1.476(13) 2_566 ?
P12 F21 1.476(13) . ?
P12 F20 1.490(14) 2_566 ?
P12 F20 1.490(14) . ?
P12 F19 1.577(11) 2_566 ?
P12 F19 1.577(11) . ?
P13 F23 1.491(13) . ?
P13 F23 1.491(13) 2_767 ?
P13 F22 1.502(11) . ?
P13 F22 1.502(11) 2_767 ?
P13 F24 1.568(11) . ?
P13 F24 1.568(11) 2_767 ?
C1S Cl1B 1.630(14) . ?
C1S Cl1A 1.665(15) . ?
C2S Cl2B 1.668(15) . ?
C2S Cl2A 1.713(14) . ?
C3S Cl3B 1.684(17) . ?
C3S Cl3A 1.707(17) . ?
C4S Cl4A 1.702(17) . ?
C4S Cl4B 1.803(16) . ?
C5S Cl5B 1.773(17) . ?
C5S Cl5A 1.786(17) . ?
C6S Cl6B 1.706(15) . ?
C6S Cl6A 1.774(15) . ?
C7SA Cl7A 1.749(19) . ?
C7SA Cl7B 1.759(19) . ?
C7SB Cl7C 1.711(19) . ?
C7SB Cl7D 1.743(19) . ?
C8SA Cl8A 1.74(2) . ?
C8SA Cl8B 1.74(2) . ?
C8SB Cl8C 1.73(2) . ?
C8SB Cl8D 1.73(2) . ?
